data_2216692
loop_
_publ_author_name
'Zhi-Biao Zhu'
'Shan Gao'
'Li-Hua Huo'
'Hui Zhao'

_publ_section_title
;
 Diaquabis(4-oxidopyridinium-3-sulfonato-\k^2^<i>O</i>,<i>O</i>')cobalt(II)
 hexahydrate
;
_journal_coeditor_code NG2374
_journal_issue 12
_journal_name_full 'Acta Crystallographica Section E'
_journal_page_first m3126
_journal_page_last m3127
_journal_paper_doi 10.1107/S1600536807059338
_journal_volume 63
_journal_year 2007
_chemical_formula_iupac '[Co (C5 H4 N1 O4 S)2 (H2 O)2] , 6H2 O'
_chemical_formula_moiety 'C10 H12 Co N2 O10 S2 , 6H2 O'
_chemical_formula_sum 'C10 H24 Co N2 O16 S2'
_chemical_formula_weight 551.36
_chemical_name_systematic
;
Diaqua(4-oxidopyridinium-3-sulfonato-\k^2^<i>O</i>,<i>O</i>')cobaltate(II)
hexahydrate
;
_space_group_IT_number 2
_symmetry_cell_setting triclinic
_symmetry_space_group_name_Hall '-P 1'
_symmetry_space_group_name_H-M 'P -1'
_atom_sites_solution_hydrogens geom
_atom_sites_solution_primary direct
_atom_sites_solution_secondary difmap
_audit_creation_method SHELXL97
_cell_angle_alpha 90.97(3)
_cell_angle_beta 110.17(3)
_cell_angle_gamma 106.65(3)
_cell_formula_units_Z 1
_cell_length_a 7.7825(16)
_cell_length_b 8.4697(17)
_cell_length_c 8.7952(18)
_cell_measurement_reflns_used 4752
_cell_measurement_temperature 295(2)
_cell_measurement_theta_max 27.45
_cell_measurement_theta_min 3.08
_cell_volume 517.0(2)
_computing_cell_refinement 'RAPID-AUTO (Rigaku, 1998)'
_computing_data_collection 'RAPID-AUTO (Rigaku, 1998)'
_computing_data_reduction 'CrystalStructure (Rigaku/MSC, 2002)'
_computing_molecular_graphics 'ORTEPII (Johnson, 1976)'
_computing_publication_material 'SHELXL97 (Sheldrick, 1997)'
_computing_structure_refinement 'SHELXL97 (Sheldrick, 1997)'
_computing_structure_solution 'SHELXS97 (Sheldrick, 1997)'
_diffrn_ambient_temperature 295(2)
_diffrn_detector_area_resol_mean 10.000
_diffrn_measured_fraction_theta_full 0.991
_diffrn_measured_fraction_theta_max 0.991
_diffrn_measurement_device_type 'Rigaku R-AXIS RAPID'
_diffrn_measurement_method \w
_diffrn_radiation_monochromator graphite
_diffrn_radiation_source 'fine-focus sealed tube'
_diffrn_radiation_type MoK\a
_diffrn_radiation_wavelength 0.71073
_diffrn_reflns_av_R_equivalents 0.0176
_diffrn_reflns_av_sigmaI/netI 0.0215
_diffrn_reflns_limit_h_max 9
_diffrn_reflns_limit_h_min -10
_diffrn_reflns_limit_k_max 10
_diffrn_reflns_limit_k_min -10
_diffrn_reflns_limit_l_max 11
_diffrn_reflns_limit_l_min -11
_diffrn_reflns_number 5086
_diffrn_reflns_theta_full 27.46
_diffrn_reflns_theta_max 27.46
_diffrn_reflns_theta_min 3.08
_diffrn_standards_decay_% 0
_diffrn_standards_interval_count 0
_diffrn_standards_interval_time 0
_diffrn_standards_number 0
_exptl_absorpt_coefficient_mu 1.115
_exptl_absorpt_correction_T_max 0.8246
_exptl_absorpt_correction_T_min 0.6897
_exptl_absorpt_correction_type multi-scan
_exptl_absorpt_process_details '(ABSCOR; Higashi, 1995)'
_exptl_crystal_colour pink
_exptl_crystal_density_diffrn 1.771
_exptl_crystal_density_method 'not measured'
_exptl_crystal_description prism
_exptl_crystal_F_000 285
_exptl_crystal_size_max 0.36
_exptl_crystal_size_mid 0.24
_exptl_crystal_size_min 0.18
_refine_diff_density_max 0.485
_refine_diff_density_min -0.513
_refine_ls_extinction_method none
_refine_ls_goodness_of_fit_ref 1.193
_refine_ls_hydrogen_treatment mixed
_refine_ls_matrix_type full
_refine_ls_number_parameters 160
_refine_ls_number_reflns 2344
_refine_ls_number_restraints 9
_refine_ls_restrained_S_all 1.191
_refine_ls_R_factor_all 0.0333
_refine_ls_R_factor_gt 0.0302
_refine_ls_shift/su_max 0.000
_refine_ls_shift/su_mean 0.000
_refine_ls_structure_factor_coef Fsqd
_refine_ls_weighting_details 'calc w = 1/[\s^2^(Fo^2^)+(0.0657P)^2^+0.2777P] where P=(Fo^2^+2Fc^2^)/3'
_refine_ls_weighting_scheme calc
_refine_ls_wR_factor_gt 0.0977
_refine_ls_wR_factor_ref 0.1147
_reflns_number_gt 2180
_reflns_number_total 2344
_reflns_threshold_expression I>2\s(I)
_cod_data_source_file ng2374.cif
_cod_data_source_block I
_cod_database_code 2216692
_cod_database_fobs_code 2216692

loop_
_symmetry_equiv_pos_as_xyz
'x, y, z'
'-x, -y, -z'

loop_
_atom_site_type_symbol
_atom_site_label
_atom_site_fract_x
_atom_site_fract_y
_atom_site_fract_z
_atom_site_U_iso_or_equiv
_atom_site_adp_type
_atom_site_calc_flag
_atom_site_refinement_flags
_atom_site_occupancy
Co Co1 0.5000 0.0000 0.0000 0.02233(15) Uani d S 1
S S1 0.92641(8) 0.15049(7) 0.25659(7) 0.02739(17) Uani d . 1
O O1W 0.3658(3) 0.1085(3) 0.1158(2) 0.0408(5) Uani d D 1
H H1W1 0.249(2) 0.057(4) 0.098(4) 0.061 Uiso d D 1
H H1W2 0.420(4) 0.165(4) 0.209(2) 0.061 Uiso d D 1
O O2W 0.5537(4) 0.3487(3) 0.3767(3) 0.0561(6) Uani d D 1
H H2W1 0.559(7) 0.448(3) 0.355(5) 0.084 Uiso d D 1
H H2W2 0.506(7) 0.330(5) 0.451(4) 0.084 Uiso d D 1
O O3W 1.2937(3) 0.9351(3) 0.4386(3) 0.0503(5) Uani d . 1
H H3W1 1.2279 1.0011 0.4081 0.076 Uiso d R 1
H H3W2 1.3059 0.9221 0.5370 0.076 Uiso d R 1
O O4W 1.4313(3) 0.3181(3) 0.6517(3) 0.0473(5) Uani d D 1
H H4W1 1.318(3) 0.254(4) 0.606(4) 0.071 Uiso d D 1
H H4W2 1.489(5) 0.286(5) 0.740(3) 0.071 Uiso d D 1
O O1 0.7299(2) 0.0442(2) 0.23120(19) 0.0287(4) Uani d . 1
O O2 1.0019(3) 0.0900(3) 0.1464(3) 0.0456(5) Uani d . 1
O O3 1.0490(3) 0.1798(3) 0.4275(2) 0.0464(5) Uani d . 1
O O4 0.6346(2) 0.2346(2) -0.0464(2) 0.0314(4) Uani d . 1
N N1 1.0347(3) 0.6376(3) 0.2655(3) 0.0407(5) Uani d . 1
H H1N 1.1202 0.7233 0.3298 0.049 Uiso calc R 1
C C1 1.0364(4) 0.4848(3) 0.3030(3) 0.0343(5) Uani d . 1
H H1 1.1288 0.4733 0.3991 0.041 Uiso calc R 1
C C2 0.9046(3) 0.3462(3) 0.2023(3) 0.0252(4) Uani d . 1
C C3 0.7598(3) 0.3593(3) 0.0541(3) 0.0257(4) Uani d . 1
C C4 0.7656(4) 0.5256(3) 0.0240(3) 0.0376(6) Uani d . 1
H H4 0.6744 0.5434 -0.0695 0.045 Uiso calc R 1
C C5 0.9011(4) 0.6580(3) 0.1287(4) 0.0419(6) Uani d . 1
H H5 0.9017 0.7648 0.1055 0.050 Uiso calc R 1

loop_
_atom_site_aniso_label
_atom_site_aniso_U_11
_atom_site_aniso_U_22
_atom_site_aniso_U_33
_atom_site_aniso_U_12
_atom_site_aniso_U_13
_atom_site_aniso_U_23
Co1 0.0205(2) 0.0197(2) 0.0217(2) 0.00253(15) 0.00473(16) 0.00120(15)
S1 0.0201(3) 0.0250(3) 0.0310(3) 0.0059(2) 0.0029(2) 0.0034(2)
O1W 0.0252(9) 0.0478(11) 0.0439(10) 0.0069(8) 0.0105(8) -0.0119(9)
O2W 0.0698(16) 0.0414(12) 0.0494(13) 0.0074(11) 0.0211(11) -0.0064(10)
O3W 0.0423(11) 0.0433(12) 0.0565(13) 0.0059(9) 0.0136(9) -0.0001(9)
O4W 0.0455(12) 0.0397(11) 0.0385(11) 0.0036(9) 0.0011(9) 0.0093(8)
O1 0.0230(8) 0.0310(8) 0.0260(8) 0.0041(6) 0.0048(6) 0.0068(6)
O2 0.0384(10) 0.0407(10) 0.0684(14) 0.0170(8) 0.0286(10) 0.0066(10)
O3 0.0366(10) 0.0378(10) 0.0386(10) 0.0030(8) -0.0109(8) 0.0065(8)
O4 0.0317(9) 0.0227(8) 0.0269(8) -0.0003(6) 0.0021(6) 0.0039(6)
N1 0.0416(12) 0.0235(10) 0.0412(12) -0.0029(9) 0.0073(10) -0.0059(9)
C1 0.0303(12) 0.0306(12) 0.0313(11) 0.0025(9) 0.0041(9) -0.0014(9)
C2 0.0231(10) 0.0215(10) 0.0269(10) 0.0037(8) 0.0069(8) 0.0014(8)
C3 0.0238(10) 0.0241(10) 0.0256(10) 0.0035(8) 0.0079(8) 0.0034(8)
C4 0.0399(14) 0.0272(12) 0.0374(13) 0.0067(10) 0.0067(11) 0.0085(10)
C5 0.0500(16) 0.0227(11) 0.0462(15) 0.0054(11) 0.0140(12) 0.0041(10)

loop_
_atom_type_symbol
_atom_type_description
_atom_type_scat_dispersion_real
_atom_type_scat_dispersion_imag
_atom_type_scat_source
C C 0.0033 0.0016 'International Tables Vol C Tables 4.2.6.8 and 6.1.1.4'
H H 0.0000 0.0000 'International Tables Vol C Tables 4.2.6.8 and 6.1.1.4'
N N 0.0061 0.0033 'International Tables Vol C Tables 4.2.6.8 and 6.1.1.4'
O O 0.0106 0.0060 'International Tables Vol C Tables 4.2.6.8 and 6.1.1.4'
S S 0.1246 0.1234 'International Tables Vol C Tables 4.2.6.8 and 6.1.1.4'
Co Co 0.3494 0.9721 'International Tables Vol C Tables 4.2.6.8 and 6.1.1.4'

loop_
_geom_angle_atom_site_label_1
_geom_angle_atom_site_label_2
_geom_angle_atom_site_label_3
_geom_angle_site_symmetry_1
_geom_angle_site_symmetry_3
_geom_angle
_geom_angle_publ_flag
O1W Co1 O1W 2_655 . 180.00(9) yes
O1W Co1 O4 . 2_655 91.22(8) yes
O4 Co1 O4 . 2_655 180.00(10) yes
O1W Co1 O4 . . 88.78(8) yes
O1W Co1 O1 . 2_655 93.30(8) yes
O4 Co1 O1 . 2_655 91.40(7) yes
O1W Co1 O1 . . 86.70(8) yes
O4 Co1 O1 . . 88.60(7) yes
O1 Co1 O1 2_655 . 180.00(11) yes
O1W Co1 O4 2_655 2_655 88.78(8) no
O1W Co1 O4 2_655 . 91.22(8) no
O1W Co1 O1 2_655 2_655 86.70(8) no
O4 Co1 O1 2_655 2_655 88.60(7) no
O1W Co1 O1 2_655 . 93.30(8) no
O4 Co1 O1 2_655 . 91.40(7) no
O3 S1 O2 . . 115.28(14) no
O3 S1 O1 . . 111.26(12) no
O2 S1 O1 . . 111.36(12) no
O3 S1 C2 . . 105.95(12) no
O2 S1 C2 . . 106.48(12) no
O1 S1 C2 . . 105.79(10) no
Co1 O1W H1W1 . . 117(2) no
Co1 O1W H1W2 . . 125(2) no
H1W1 O1W H1W2 . . 111.0(17) no
H2W1 O2W H2W2 . . 108(5) no
H3W1 O3W H3W2 . . 107.8 no
H4W1 O4W H4W2 . . 111(4) no
S1 O1 Co1 . . 121.86(10) no
C3 O4 Co1 . . 129.23(15) no
C1 N1 C5 . . 120.8(2) no
C1 N1 H1N . . 119.6 no
C5 N1 H1N . . 119.6 no
N1 C1 C2 . . 121.1(2) no
N1 C1 H1 . . 119.5 no
C2 C1 H1 . . 119.5 no
C1 C2 C3 . . 121.0(2) no
C1 C2 S1 . . 117.73(18) no
C3 C2 S1 . . 121.24(17) no
O4 C3 C4 . . 121.4(2) no
O4 C3 C2 . . 123.9(2) no
C4 C3 C2 . . 114.7(2) no
C5 C4 C3 . . 121.4(2) no
C5 C4 H4 . . 119.3 no
C3 C4 H4 . . 119.3 no
N1 C5 C4 . . 121.1(2) no
N1 C5 H5 . . 119.4 no
C4 C5 H5 . . 119.4 no

loop_
_geom_bond_atom_site_label_1
_geom_bond_atom_site_label_2
_geom_bond_site_symmetry_2
_geom_bond_distance
_geom_bond_publ_flag
Co1 O1W . 2.0551(19) yes
Co1 O1 . 2.1349(18) yes
Co1 O4 . 2.0833(17) yes
Co1 O1W 2_655 2.0551(19) no
Co1 O4 2_655 2.0833(17) no
Co1 O1 2_655 2.1349(18) no
S1 O3 . 1.447(2) no
S1 O2 . 1.448(2) no
S1 O1 . 1.4722(17) no
S1 C2 . 1.771(2) no
O1W H1W1 . 0.847(10) no
O1W H1W2 . 0.840(10) no
O2W H2W1 . 0.86(3) no
O2W H2W2 . 0.85(5) no
O3W H3W1 . 0.8500 no
O3W H3W2 . 0.8500 no
O4W H4W1 . 0.84(3) no
O4W H4W2 . 0.85(3) no
O4 C3 . 1.277(3) no
N1 C1 . 1.343(4) no
N1 C5 . 1.344(4) no
N1 H1N . 0.8600 no
C1 C2 . 1.365(3) no
C1 H1 . 0.9300 no
C2 C3 . 1.430(3) no
C3 C4 . 1.429(3) no
C4 C5 . 1.354(4) no
C4 H4 . 0.9300 no
C5 H5 . 0.9300 no

loop_
_geom_hbond_atom_site_label_D
_geom_hbond_atom_site_label_H
_geom_hbond_atom_site_label_A
_geom_hbond_site_symmetry_A
_geom_hbond_distance_DH
_geom_hbond_distance_HA
_geom_hbond_distance_DA
_geom_hbond_angle_DHA
_geom_hbond_publ_flag
O1W H1W1 O2 1_455 0.847(10) 2.19(3) 2.896(3) 140(3) yes
O1W H1W1 O2 2_655 0.847(10) 2.37(2) 2.982(3) 130(3) yes
O1W H1W2 O2W . 0.840(10) 1.905(16) 2.714(3) 161(4) yes
O2W H2W1 O4W 2_766 0.86(3) 1.96(3) 2.809(3) 168(4) yes
O2W H2W2 O4W 1_455 0.85(5) 2.04(4) 2.880(4) 170(5) yes
O3W H3W1 O3 1_565 0.85 2.37 3.175(3) 157.8 yes
O3W H3W2 O1 2_766 0.85 2.18 2.978(3) 157.3 yes
O4W H4W1 O3 . 0.84(3) 2.046(17) 2.827(3) 154(3) yes
O4W H4W2 O4 1_656 0.85(3) 1.96(3) 2.805(3) 174(4) yes
N1 H1N O3W . 0.86 1.90 2.752(3) 169.3 yes

loop_
_geom_torsion_atom_site_label_1
_geom_torsion_atom_site_label_2
_geom_torsion_atom_site_label_3
_geom_torsion_atom_site_label_4
_geom_torsion_site_symmetry_1
_geom_torsion
_geom_torsion_publ_flag
O3 S1 O1 Co1 . 171.90(12) no
O2 S1 O1 Co1 . -57.99(15) no
C2 S1 O1 Co1 . 57.30(14) no
O1W Co1 O1 S1 2_655 61.02(13) no
O1W Co1 O1 S1 . -118.98(13) no
O4 Co1 O1 S1 . -30.12(12) no
O4 Co1 O1 S1 2_655 149.88(12) no
O1W Co1 O4 C3 2_655 -113.9(2) no
O1W Co1 O4 C3 . 66.1(2) no
O1 Co1 O4 C3 2_655 159.4(2) no
O1 Co1 O4 C3 . -20.6(2) no
C5 N1 C1 C2 . 1.0(4) no
N1 C1 C2 C3 . -0.4(4) no
N1 C1 C2 S1 . 176.6(2) no
O3 S1 C2 C1 . 17.5(2) no
O2 S1 C2 C1 . -105.7(2) no
O1 S1 C2 C1 . 135.74(19) no
O3 S1 C2 C3 . -165.5(2) no
O2 S1 C2 C3 . 71.3(2) no
O1 S1 C2 C3 . -47.2(2) no
Co1 O4 C3 C4 . -146.7(2) no
Co1 O4 C3 C2 . 33.9(3) no
C1 C2 C3 O4 . 178.8(2) no
S1 C2 C3 O4 . 1.9(3) no
C1 C2 C3 C4 . -0.6(3) no
S1 C2 C3 C4 . -177.48(19) no
O4 C3 C4 C5 . -178.5(3) no
C2 C3 C4 C5 . 0.9(4) no
C1 N1 C5 C4 . -0.6(5) no
C3 C4 C5 N1 . -0.4(5) no
